data_7701156
loop_
_publ_author_name
'Hill, Anthony'
'Bartlett, Michael J.'
'Sharma, Manab'
'Smith, Matthew K.'
'Ward, Jas S.'

_publ_section_title
;
 Hydrogenating an Organometallic Carbon Chain: Buten-yn-diyl (CH=CHC\\tb
 C) as a Missing Link
;
_journal_name_full 'Dalton Transactions'
_journal_paper_doi 10.1039/C9DT03229K
_journal_year 2019
_chemical_compound_source 'Research School of Chemistry'
_chemical_formula_moiety 'C50 H55 N1 O1 P2 Ru1 S2 Si2'
_chemical_formula_sum 'C50 H55 N O P2 Ru S2 Si2'
_chemical_formula_weight 969.31
_space_group_IT_number 2
_space_group_name_Hall '-P 1'
_space_group_name_H-M_alt 'P -1'
_symmetry_cell_setting triclinic
_symmetry_space_group_name_Hall '-P 1'
_symmetry_space_group_name_H-M 'P -1'
_atom_sites_solution_hydrogens difmap
_atom_sites_solution_primary other
_audit_creation_date 15-07-31
_audit_creation_method CRYSTALS_ver_14.40
_audit_update_record
;
2015-07-31 deposited with the CCDC.    2019-09-16 downloaded from the CCDC.
;
_cell_angle_alpha 80.940(5)
_cell_angle_beta 71.440(5)
_cell_angle_gamma 83.977(5)
_cell_formula_units_Z 2
_cell_length_a 12.434(5)
_cell_length_b 13.181(5)
_cell_length_c 17.570(5)
_cell_measurement_reflns_used 0
_cell_measurement_temperature 173
_cell_measurement_theta_max 27
_cell_measurement_theta_min 2
_cell_volume 2691.1(17)
_computing_cell_refinement 'DENZO/SCALEPACK (Otwinowski & Minor, 1997)'
_computing_data_collection 'COLLECT (Nonius, 2001).'
_computing_data_reduction 'DENZO/SCALEPACK (Otwinowski & Minor, 1997)'
_computing_molecular_graphics 'CAMERON (Watkin et al., 1996)'
_computing_publication_material 'CRYSTALS (Betteridge et al., 2003)'
_computing_structure_refinement 'CRYSTALS (Betteridge et al., 2003)'
_computing_structure_solution 'Superflip (Palatinus & Chapuis, 2007)'
_diffrn_ambient_temperature 173
_diffrn_measured_fraction_theta_full 0.994
_diffrn_measured_fraction_theta_max 0.992
_diffrn_measurement_device Area
_diffrn_measurement_device_type 'Nonius KappaCCD'
_diffrn_measurement_method '\f & \w scans'
_diffrn_radiation_monochromator graphite
_diffrn_radiation_type 'Mo K\a'
_diffrn_radiation_wavelength 0.71069
_diffrn_reflns_av_R_equivalents 0.078
_diffrn_reflns_limit_h_max 16
_diffrn_reflns_limit_h_min -15
_diffrn_reflns_limit_k_max 17
_diffrn_reflns_limit_k_min -16
_diffrn_reflns_limit_l_max 22
_diffrn_reflns_limit_l_min 0
_diffrn_reflns_number 23261
_diffrn_reflns_theta_full 26.101
_diffrn_reflns_theta_max 27.475
_diffrn_reflns_theta_min 2.912
_diffrn_standards_number 0
_exptl_absorpt_coefficient_mu 0.506
_exptl_absorpt_correction_T_max 0.903
_exptl_absorpt_correction_T_min 0.859
_exptl_absorpt_correction_type integration
_exptl_absorpt_process_details
;
Gaussian integration (Coppens, 1970)
;
_exptl_crystal_colour 'pale yellow'
_exptl_crystal_density_diffrn 1.196
_exptl_crystal_density_method 'not measured'
_exptl_crystal_description block
_exptl_crystal_F_000 1008
_exptl_crystal_size_max 0.310
_exptl_crystal_size_mid 0.290
_exptl_crystal_size_min 0.260
_platon_squeeze_details
;
;
_refine_diff_density_max 2.84
_refine_diff_density_min -1.59
_refine_ls_extinction_method None
_refine_ls_goodness_of_fit_ref 0.9931
_refine_ls_hydrogen_treatment noref
_refine_ls_matrix_type full
_refine_ls_number_parameters 521
_refine_ls_number_reflns 12202
_refine_ls_number_restraints 43
_refine_ls_R_factor_all 0.0735
_refine_ls_R_factor_gt 0.0654
_refine_ls_shift/su_max 0.0009162
_refine_ls_shift/su_mean 0.0000278
_refine_ls_structure_factor_coef Fsqd
_refine_ls_weighting_details
;
 Method, part 1, Chebychev polynomial, (Watkin, 1994, Prince, 1982) 
 [weight] = 1.0/[A~0~*T~0~(x)+A~1~*T~1~(x) ... +A~n-1~]*T~n-1~(x)] 
 where A~i~ are the Chebychev coefficients listed below and x= Fcalc/Fmax 
 Method = Robust Weighting (Prince, 1982) 
 W = [weight] * [1-(deltaF/6*sigmaF)^2^]^2^ 
 A~i~ are: 
 48.0 73.0 37.0 9.95 
;
_refine_ls_weighting_scheme calc
_refine_ls_wR_factor_all 0.1925
_refine_ls_wR_factor_gt 0.1842
_refine_ls_wR_factor_ref 0.1924
_reflns_limit_h_max 16
_reflns_limit_h_min -15
_reflns_limit_k_max 17
_reflns_limit_k_min -16
_reflns_limit_l_max 22
_reflns_limit_l_min 0
_reflns_number_gt 10547
_reflns_number_total 12238
_reflns_threshold_expression I>2.0\s(I)
_oxford_diffrn_Wilson_B_factor 2.83
_oxford_diffrn_Wilson_scale 8.35
_oxford_refine_ls_r_factor_ref 0.0734
_oxford_refine_ls_scale 0.5478(11)
_oxford_reflns_number_all 12209
_oxford_reflns_threshold_expression_ref I>0.0\s(I)
_oxford_structure_analysis_title 'sir: ---- maxus'
_cod_data_source_file c9dt03229k2.cif
_cod_data_source_block mb4(JasRedo)
_cod_depositor_comments
;
The following automatic conversions were performed:

'_atom_sites_solution_primary' value 'Other' changed to 'other'
according to
/home/data/users/saulius/crontab/automatic-downloads/rss-feeds/RSC/lib/dictionaries/cif_core.dic
dictionary named 'cif_core.dic' version 2.4.2 from 2011-04-26.

Automatic conversion script
Id: cif_fix_values 4973 2017-02-22 13:04:09Z antanas 
;
_cod_original_sg_symbol_H-M 'P -1 '
_cod_original_formula_sum 'C50 H55 N1 O1 P2 Ru1 S2 Si2'
_cod_database_code 7701156

loop_
_symmetry_equiv_pos_as_xyz
x,y,z
-x,-y,-z

loop_
_atom_site_label
_atom_site_type_symbol
_atom_site_fract_x
_atom_site_fract_y
_atom_site_fract_z
_atom_site_U_iso_or_equiv
_atom_site_occupancy
_atom_site_adp_type
_atom_site_refinement_flags_posn
_atom_site_refinement_flags_adp
N1 N 0.5123(4) 0.4809(3) 0.3247(3) 0.0579 1.0000 Uani . .
O1 O 0.5277(3) 0.8787(3) 0.02083(18) 0.0533 1.0000 Uani . .
P1 P 0.65927(8) 0.83076(8) 0.19112(6) 0.0373 1.0000 Uani . .
P2 P 0.30282(8) 0.73283(8) 0.19110(6) 0.0373 1.0000 Uani . .
Ru1 Ru 0.47998(2) 0.78126(2) 0.193742(16) 0.0335 1.0000 Uani . .
S1 S 0.55319(9) 0.59829(8) 0.18133(6) 0.0441 1.0000 Uani . .
S2 S 0.44885(9) 0.68202(8) 0.33012(6) 0.0434 1.0000 Uani . .
Si1 Si 0.32590(12) 1.13279(10) 0.24492(9) 0.0529 1.0000 Uani . .
Si2 Si 0.2414(3) 0.8701(2) 0.50493(13) 0.1165 1.0000 Uani D .
C1 C 0.5060(4) 0.5752(3) 0.2846(3) 0.0421 1.0000 Uani . .
C2 C 0.4665(8) 0.4632(6) 0.4129(4) 0.0966 1.0000 Uani . .
C3 C 0.5570(7) 0.3917(4) 0.2816(4) 0.0848 1.0000 Uani . .
C4 C 0.5092(3) 0.8413(3) 0.0885(2) 0.0398 1.0000 Uani . .
C11 C 0.3920(6) 1.1584(5) 0.3210(5) 0.0778 1.0000 Uani . .
C12 C 0.1696(5) 1.1240(5) 0.2960(4) 0.0779 1.0000 Uani . .
C13 C 0.3499(8) 1.2412(5) 0.1607(5) 0.0923 1.0000 Uani . .
C14 C 0.3942(4) 1.0143(3) 0.1990(3) 0.0460 1.0000 Uani . .
C15 C 0.4028(3) 0.9187(3) 0.2386(2) 0.0401 1.0000 Uani . .
C16 C 0.3508(4) 0.9057(4) 0.3244(3) 0.0517 1.0000 Uani . .
C17 C 0.3085(6) 0.8890(5) 0.3969(3) 0.0744 1.0000 Uani . .
C18 C 0.3020(10) 0.7594(9) 0.5544(7) 0.1641 1.0000 Uani D .
C19 C 0.0815(13) 0.8234(11) 0.5184(9) 0.2075 1.0000 Uani D .
C20 C 0.2137(10) 0.9725(10) 0.5554(7) 0.1553 1.0000 Uani D .
C111 C 0.7061(4) 0.7794(4) 0.2799(3) 0.0548 1.0000 Uani . U
C112 C 0.8006(6) 0.7149(5) 0.2754(4) 0.0764 1.0000 Uani . U
C113 C 0.8311(7) 0.6785(6) 0.3461(5) 0.0965 1.0000 Uani . U
C114 C 0.7646(8) 0.7079(7) 0.4190(5) 0.1057 1.0000 Uani . U
C115 C 0.6689(7) 0.7722(7) 0.4249(4) 0.0924 1.0000 Uani . U
C116 C 0.6386(5) 0.8055(5) 0.3556(3) 0.0664 1.0000 Uani . U
C121 C 0.7810(3) 0.7991(3) 0.1052(3) 0.0444 1.0000 Uani . .
C122 C 0.7735(4) 0.7355(4) 0.0503(3) 0.0530 1.0000 Uani . .
C123 C 0.8667(5) 0.7145(4) -0.0145(4) 0.0655 1.0000 Uani . .
C124 C 0.9702(4) 0.7553(5) -0.0257(4) 0.0707 1.0000 Uani . .
C125 C 0.9794(4) 0.8187(5) 0.0254(4) 0.0677 1.0000 Uani . .
C126 C 0.8848(4) 0.8413(4) 0.0916(3) 0.0553 1.0000 Uani . .
C131 C 0.6780(3) 0.9694(3) 0.1809(3) 0.0401 1.0000 Uani . .
C132 C 0.7047(4) 1.0165(3) 0.2375(3) 0.0460 1.0000 Uani . .
C133 C 0.7231(5) 1.1210(4) 0.2235(3) 0.0565 1.0000 Uani . .
C134 C 0.7156(4) 1.1789(3) 0.1533(3) 0.0558 1.0000 Uani . .
C135 C 0.6883(5) 1.1338(4) 0.0967(3) 0.0551 1.0000 Uani . .
C136 C 0.6703(4) 1.0298(4) 0.1100(3) 0.0507 1.0000 Uani . .
C211 C 0.2349(4) 0.6340(4) 0.2734(3) 0.0515 1.0000 Uani . .
C212 C 0.1851(4) 0.6598(5) 0.3524(3) 0.0656 1.0000 Uani . .
C213 C 0.1368(5) 0.5815(7) 0.4149(4) 0.0874 1.0000 Uani . .
C214 C 0.1438(6) 0.4825(7) 0.4012(5) 0.0929 1.0000 Uani . .
C215 C 0.1978(6) 0.4542(5) 0.3226(5) 0.0811 1.0000 Uani . .
C216 C 0.2416(5) 0.5323(4) 0.2606(4) 0.0642 1.0000 Uani . .
C221 C 0.3037(4) 0.6743(3) 0.1022(2) 0.0418 1.0000 Uani . .
C222 C 0.4039(4) 0.6440(3) 0.0447(3) 0.0447 1.0000 Uani . .
C223 C 0.3980(5) 0.5944(4) -0.0184(3) 0.0529 1.0000 Uani . .
C224 C 0.2960(5) 0.5739(4) -0.0241(3) 0.0598 1.0000 Uani . .
C225 C 0.1956(5) 0.6059(4) 0.0306(4) 0.0624 1.0000 Uani . .
C226 C 0.1996(4) 0.6564(4) 0.0932(3) 0.0539 1.0000 Uani . .
C231 C 0.1934(4) 0.8372(3) 0.1888(3) 0.0442 1.0000 Uani . .
C232 C 0.2238(4) 0.9173(4) 0.1246(3) 0.0495 1.0000 Uani . .
C233 C 0.1455(5) 0.9987(4) 0.1154(4) 0.0615 1.0000 Uani . .
C234 C 0.0374(5) 1.0010(4) 0.1706(4) 0.0655 1.0000 Uani . .
C235 C 0.0071(4) 0.9232(5) 0.2340(4) 0.0650 1.0000 Uani . .
C236 C 0.0846(4) 0.8400(4) 0.2428(3) 0.0542 1.0000 Uani . .
H21 H 0.4778 0.3927 0.4317 0.1173 1.0000 Uiso . .
H22 H 0.5042 0.5038 0.4359 0.1173 1.0000 Uiso . .
H23 H 0.3874 0.4826 0.4291 0.1173 1.0000 Uiso . .
H31 H 0.5548 0.3315 0.3196 0.1019 1.0000 Uiso . .
H32 H 0.6328 0.4015 0.2484 0.1019 1.0000 Uiso . .
H33 H 0.5113 0.3840 0.2486 0.1019 1.0000 Uiso . .
H111 H 0.3565 1.2191 0.3433 0.0930 1.0000 Uiso . .
H112 H 0.4709 1.1682 0.2950 0.0930 1.0000 Uiso . .
H113 H 0.3832 1.1020 0.3625 0.0930 1.0000 Uiso . .
H121 H 0.1569 1.0686 0.3390 0.0931 1.0000 Uiso . .
H122 H 0.1386 1.1865 0.3169 0.0931 1.0000 Uiso . .
H123 H 0.1341 1.1122 0.2579 0.0931 1.0000 Uiso . .
H131 H 0.4299 1.2459 0.1346 0.1103 1.0000 Uiso . .
H132 H 0.3195 1.3037 0.1816 0.1103 1.0000 Uiso . .
H133 H 0.3149 1.2295 0.1226 0.1103 1.0000 Uiso . .
H141 H 0.4263 1.0219 0.1416 0.0551 1.0000 Uiso . .
H181 H 0.2669 0.7528 0.6107 0.1998 1.0000 Uiso . .
H182 H 0.3829 0.7700 0.5442 0.1998 1.0000 Uiso . .
H183 H 0.2978 0.6998 0.5331 0.1998 1.0000 Uiso . .
H191 H 0.0426 0.8099 0.5754 0.2486 1.0000 Uiso . .
H192 H 0.0433 0.8728 0.4928 0.2486 1.0000 Uiso . .
H193 H 0.0918 0.7594 0.4964 0.2486 1.0000 Uiso . .
H201 H 0.1780 0.9524 0.6107 0.1862 1.0000 Uiso . .
H202 H 0.2822 1.0040 0.5474 0.1862 1.0000 Uiso . .
H203 H 0.1639 1.0215 0.5340 0.1862 1.0000 Uiso . .
H1121 H 0.8459 0.6939 0.2249 0.0917 1.0000 Uiso . .
H1131 H 0.8963 0.6345 0.3439 0.1155 1.0000 Uiso . .
H1141 H 0.7852 0.6830 0.4666 0.1260 1.0000 Uiso . .
H1151 H 0.6250 0.7931 0.4752 0.1107 1.0000 Uiso . .
H1161 H 0.5704 0.8475 0.3593 0.0796 1.0000 Uiso . .
H1221 H 0.7034 0.7065 0.0578 0.0634 1.0000 Uiso . .
H1231 H 0.8601 0.6716 -0.0511 0.0783 1.0000 Uiso . .
H1241 H 1.0344 0.7394 -0.0696 0.0849 1.0000 Uiso . .
H1251 H 1.0496 0.8484 0.0165 0.0806 1.0000 Uiso . .
H1261 H 0.8921 0.8853 0.1274 0.0658 1.0000 Uiso . .
H1321 H 0.7104 0.9768 0.2863 0.0551 1.0000 Uiso . .
H1331 H 0.7410 1.1522 0.2627 0.0680 1.0000 Uiso . .
H1341 H 0.7290 1.2502 0.1436 0.0669 1.0000 Uiso . .
H1351 H 0.6817 1.1743 0.0485 0.0662 1.0000 Uiso . .
H1361 H 0.6522 0.9991 0.0705 0.0607 1.0000 Uiso . .
H2121 H 0.1837 0.7283 0.3632 0.0787 1.0000 Uiso . .
H2131 H 0.0986 0.5982 0.4677 0.1059 1.0000 Uiso . .
H2141 H 0.1116 0.4311 0.4448 0.1103 1.0000 Uiso . .
H2151 H 0.2049 0.3846 0.3132 0.0981 1.0000 Uiso . .
H2161 H 0.2773 0.5153 0.2073 0.0769 1.0000 Uiso . .
H2221 H 0.4756 0.6571 0.0485 0.0534 1.0000 Uiso . .
H2231 H 0.4662 0.5745 -0.0577 0.0633 1.0000 Uiso . .
H2241 H 0.2932 0.5375 -0.0659 0.0719 1.0000 Uiso . .
H2251 H 0.1246 0.5933 0.0255 0.0747 1.0000 Uiso . .
H2261 H 0.1307 0.6794 0.1302 0.0641 1.0000 Uiso . .
H2321 H 0.2982 0.9162 0.0871 0.0592 1.0000 Uiso . .
H2331 H 0.1663 1.0523 0.0716 0.0738 1.0000 Uiso . .
H2341 H -0.0155 1.0569 0.1646 0.0780 1.0000 Uiso . .
H2351 H -0.0669 0.9255 0.2718 0.0779 1.0000 Uiso . .
H2361 H 0.0623 0.7857 0.2858 0.0649 1.0000 Uiso . .

loop_
_atom_site_aniso_label
_atom_site_aniso_U_11
_atom_site_aniso_U_22
_atom_site_aniso_U_33
_atom_site_aniso_U_23
_atom_site_aniso_U_13
_atom_site_aniso_U_12
N1 0.076(3) 0.044(2) 0.051(2) 0.0078(16) -0.023(2) -0.0055(18)
O1 0.069(2) 0.0557(18) 0.0315(14) 0.0010(13) -0.0145(14) -0.0012(15)
P1 0.0397(5) 0.0370(5) 0.0369(5) -0.0023(4) -0.0156(4) -0.0024(4)
P2 0.0378(5) 0.0401(5) 0.0345(5) -0.0049(4) -0.0117(4) -0.0026(4)
Ru1 0.03751(17) 0.03375(16) 0.02916(16) -0.00341(11) -0.01102(12) -0.00093(11)
S1 0.0534(6) 0.0366(5) 0.0411(5) -0.0045(4) -0.0152(4) 0.0038(4)
S2 0.0520(5) 0.0452(5) 0.0332(5) -0.0009(4) -0.0148(4) -0.0050(4)
Si1 0.0550(7) 0.0425(6) 0.0571(7) -0.0131(5) -0.0106(6) 0.0037(5)
Si2 0.1321 0.1324(9) 0.0505 -0.0113(11) 0.0105(11) 0.0213(16)
C1 0.048(2) 0.0385(19) 0.043(2) 0.0023(15) -0.0210(17) -0.0025(15)
C2 0.144(7) 0.072(4) 0.056(3) 0.018(3) -0.022(4) 0.009(4)
C3 0.125(6) 0.040(3) 0.084(4) -0.001(3) -0.029(4) 0.002(3)
C4 0.0428(19) 0.0362(18) 0.041(2) -0.0078(15) -0.0138(16) 0.0000(15)
C11 0.084(4) 0.065(3) 0.095(5) -0.033(3) -0.035(4) 0.003(3)
C12 0.060(3) 0.075(4) 0.095(5) -0.035(3) -0.009(3) -0.001(3)
C13 0.123(6) 0.050(3) 0.081(4) -0.006(3) -0.008(4) 0.018(3)
C14 0.053(2) 0.039(2) 0.043(2) -0.0090(16) -0.0100(18) 0.0019(17)
C15 0.0419(19) 0.044(2) 0.0354(18) -0.0105(15) -0.0110(15) -0.0004(15)
C16 0.063(3) 0.045(2) 0.044(2) -0.0101(18) -0.014(2) 0.0081(19)
C17 0.105(5) 0.066(3) 0.039(2) -0.009(2) -0.006(3) 0.011(3)
C18 0.1471 0.1505 0.1398 0.030(8) -0.008(8) 0.044(7)
C19 0.1646 0.1910 0.1878 -0.037(10) 0.075(8) -0.051(9)
C20 0.1452 0.1629 0.1313 -0.062(6) 0.015(7) -0.010(8)
C111 0.065(3) 0.053(2) 0.056(2) 0.0112(19) -0.036(2) -0.018(2)
C112 0.074(3) 0.069(3) 0.093(4) 0.020(3) -0.047(3) -0.009(3)
C113 0.096(4) 0.095(4) 0.103(4) 0.033(4) -0.059(4) -0.009(3)
C114 0.119(5) 0.122(5) 0.092(4) 0.040(4) -0.069(4) -0.039(4)
C115 0.114(4) 0.112(5) 0.063(3) 0.022(3) -0.047(3) -0.052(4)
C116 0.086(3) 0.076(3) 0.048(2) 0.005(2) -0.035(2) -0.030(3)
C121 0.0396(19) 0.041(2) 0.052(2) -0.0043(17) -0.0148(17) 0.0030(15)
C122 0.047(2) 0.049(2) 0.059(3) -0.011(2) -0.012(2) 0.0037(18)
C123 0.058(3) 0.062(3) 0.071(3) -0.021(3) -0.010(2) 0.010(2)
C124 0.044(2) 0.074(3) 0.075(4) -0.006(3) 0.004(2) 0.009(2)
C125 0.039(2) 0.073(3) 0.080(4) -0.004(3) -0.008(2) 0.003(2)
C126 0.038(2) 0.058(3) 0.068(3) -0.010(2) -0.014(2) -0.0002(18)
C131 0.0388(18) 0.0375(18) 0.045(2) -0.0027(15) -0.0161(16) -0.0021(14)
C132 0.049(2) 0.047(2) 0.046(2) -0.0080(17) -0.0188(18) -0.0020(17)
C133 0.063(3) 0.053(3) 0.060(3) -0.016(2) -0.021(2) -0.010(2)
C134 0.060(3) 0.038(2) 0.067(3) -0.008(2) -0.015(2) -0.0063(19)
C135 0.065(3) 0.046(2) 0.055(3) 0.0026(19) -0.025(2) -0.006(2)
C136 0.062(3) 0.047(2) 0.046(2) 0.0003(18) -0.023(2) -0.0112(19)
C211 0.043(2) 0.060(3) 0.050(2) 0.007(2) -0.0165(18) -0.0111(19)
C212 0.049(3) 0.096(4) 0.046(3) 0.006(3) -0.010(2) -0.015(3)
C213 0.058(3) 0.136(7) 0.054(3) 0.018(4) -0.010(3) -0.012(4)
C214 0.075(4) 0.101(5) 0.088(5) 0.043(4) -0.025(4) -0.024(4)
C215 0.075(4) 0.061(3) 0.101(5) 0.019(3) -0.028(4) -0.018(3)
C216 0.066(3) 0.056(3) 0.072(3) 0.007(2) -0.028(3) -0.012(2)
C221 0.051(2) 0.0388(19) 0.0397(19) -0.0071(15) -0.0212(17) 0.0026(16)
C222 0.053(2) 0.045(2) 0.0382(19) -0.0075(16) -0.0189(17) 0.0050(17)
C223 0.072(3) 0.049(2) 0.043(2) -0.0135(18) -0.027(2) 0.015(2)
C224 0.085(4) 0.052(3) 0.054(3) -0.023(2) -0.035(3) 0.011(2)
C225 0.070(3) 0.063(3) 0.072(3) -0.025(3) -0.042(3) 0.003(2)
C226 0.055(3) 0.051(2) 0.062(3) -0.020(2) -0.024(2) 0.003(2)
C231 0.042(2) 0.044(2) 0.052(2) -0.0178(17) -0.0178(17) 0.0031(16)
C232 0.045(2) 0.049(2) 0.053(2) -0.0083(19) -0.0147(19) 0.0063(18)
C233 0.057(3) 0.051(3) 0.079(4) -0.010(2) -0.028(3) 0.012(2)
C234 0.052(3) 0.059(3) 0.094(4) -0.023(3) -0.033(3) 0.014(2)
C235 0.042(2) 0.077(4) 0.079(4) -0.032(3) -0.016(2) 0.008(2)
C236 0.040(2) 0.067(3) 0.056(3) -0.019(2) -0.0106(19) -0.0006(19)

loop_
_atom_type_symbol
_atom_type_scat_dispersion_real
_atom_type_scat_dispersion_imag
_atom_type_scat_Cromer_Mann_a1
_atom_type_scat_Cromer_Mann_b1
_atom_type_scat_Cromer_Mann_a2
_atom_type_scat_Cromer_Mann_b2
_atom_type_scat_Cromer_Mann_a3
_atom_type_scat_Cromer_Mann_b3
_atom_type_scat_Cromer_Mann_a4
_atom_type_scat_Cromer_Mann_b4
_atom_type_scat_Cromer_Mann_c
_atom_type_scat_source
C 0.0033 0.0016 2.3100 20.8439 1.0200 10.2075 1.5886 0.5687 0.8650 51.6512 0.2156 'International Tables Vol C 4.2.6.8 and 6.1.1.4'
H 0.0000 0.0000 0.4930 10.5109 0.3229 26.1257 0.1402 3.1424 0.0408 57.7998 0.0030 'International Tables Vol C 4.2.6.8 and 6.1.1.4'
Si 0.0817 0.0704 6.2915 2.4386 3.0353 32.3337 1.9891 0.6785 1.5410 81.6937 1.1407 'International Tables Vol C 4.2.6.8 and 6.1.1.4'
P 0.1023 0.0942 6.4345 1.9067 4.1791 27.1570 1.7800 0.5260 1.4908 68.1645 1.1149 'International Tables Vol C 4.2.6.8 and 6.1.1.4'
S 0.1246 0.1234 6.9053 1.4679 5.2034 22.2151 1.4379 0.2536 1.5863 56.1720 0.8669 'International Tables Vol C 4.2.6.8 and 6.1.1.4'
Ru -1.2594 0.8363 19.2674 0.8085 12.9182 8.4347 4.8634 24.7997 1.5676 94.2928 5.3787 'International Tables Vol C 4.2.6.8 and 6.1.1.4'
O 0.0106 0.0060 3.0485 13.2771 2.2868 5.7011 1.5463 0.3239 0.8670 32.9089 0.2508 'International Tables Vol C 4.2.6.8 and 6.1.1.4'
N 0.0061 0.0033 12.2126 0.0057 3.1322 9.8933 2.0125 28.9975 1.1663 0.5826 -11.5290 'International Tables Vol C 4.2.6.8 and 6.1.1.4'

loop_
_exptl_crystal_face_index_h
_exptl_crystal_face_index_k
_exptl_crystal_face_index_l
_exptl_crystal_face_perp_dist
1 0 0 0.180
0 1 0 0.120
0 -1 0 0.190
0 0 1 0.130
0 0 -1 0.130
-1 -1 0 0.131
-6 0 5 0.092
-1 0 -3 0.112
-5 4 0 0.089
-2 0 -1 0.106

loop_
_geom_angle_atom_site_label_1
_geom_angle_atom_site_label_2
_geom_angle_atom_site_label_3
_geom_angle
_geom_angle_publ_flag
C1 N1 C2 120.5(5) yes
C1 N1 C3 121.2(4) yes
C2 N1 C3 118.1(5) yes
Ru1 P1 C111 116.18(16) yes
Ru1 P1 C121 116.40(14) yes
C111 P1 C121 103.6(2) yes
Ru1 P1 C131 117.27(13) yes
C111 P1 C131 102.6(2) yes
C121 P1 C131 98.22(19) yes
Ru1 P2 C211 115.11(15) yes
Ru1 P2 C221 116.86(14) yes
C211 P2 C221 100.6(2) yes
Ru1 P2 C231 116.39(14) yes
C211 P2 C231 106.1(2) yes
C221 P2 C231 99.49(19) yes
P2 Ru1 P1 177.90(3) yes
P2 Ru1 S1 87.88(6) yes
P1 Ru1 S1 92.02(6) yes
P2 Ru1 S2 90.01(5) yes
P1 Ru1 S2 91.93(4) yes
S1 Ru1 S2 70.12(4) yes
P2 Ru1 C4 89.41(13) yes
P1 Ru1 C4 88.57(13) yes
S1 Ru1 C4 103.61(12) yes
S2 Ru1 C4 173.72(12) yes
P2 Ru1 C15 90.73(12) yes
P1 Ru1 C15 89.95(12) yes
S1 Ru1 C15 164.02(11) yes
S2 Ru1 C15 93.97(12) yes
C4 Ru1 C15 92.29(16) yes
Ru1 S1 C1 87.49(15) yes
Ru1 S2 C1 88.46(14) yes
C11 Si1 C12 108.1(3) yes
C11 Si1 C13 109.4(4) yes
C12 Si1 C13 109.1(4) yes
C11 Si1 C14 110.7(3) yes
C12 Si1 C14 112.7(2) yes
C13 Si1 C14 106.7(3) yes
C17 Si2 C18 112.6(4) yes
C17 Si2 C19 104.1(5) yes
C18 Si2 C19 101.9(5) yes
C17 Si2 C20 118.7(5) yes
C18 Si2 C20 113.5(5) yes
C19 Si2 C20 103.6(5) yes
S1 C1 S2 113.9(2) yes
S1 C1 N1 122.0(4) yes
S2 C1 N1 124.2(4) yes
N1 C2 H21 109.9 no
N1 C2 H22 109.4 no
H21 C2 H22 109.4 no
N1 C2 H23 109.6 no
H21 C2 H23 109.5 no
H22 C2 H23 109.0 no
N1 C3 H31 109.5 no
N1 C3 H32 109.7 no
H31 C3 H32 109.7 no
N1 C3 H33 109.3 no
H31 C3 H33 109.2 no
H32 C3 H33 109.4 no
O1 C4 Ru1 179.2(3) yes
Si1 C11 H111 109.4 no
Si1 C11 H112 109.2 no
H111 C11 H112 109.1 no
Si1 C11 H113 109.7 no
H111 C11 H113 109.9 no
H112 C11 H113 109.6 no
Si1 C12 H121 109.4 no
Si1 C12 H122 109.5 no
H121 C12 H122 109.5 no
Si1 C12 H123 109.4 no
H121 C12 H123 109.4 no
H122 C12 H123 109.5 no
Si1 C13 H131 109.2 no
Si1 C13 H132 109.7 no
H131 C13 H132 108.9 no
Si1 C13 H133 109.8 no
H131 C13 H133 109.2 no
H132 C13 H133 110.0 no
Si1 C14 C15 126.9(3) yes
Si1 C14 H141 116.7 no
C15 C14 H141 116.4 no
Ru1 C15 C14 130.2(3) yes
Ru1 C15 C16 113.0(3) yes
C14 C15 C16 116.8(4) yes
C15 C16 C17 176.4(5) yes
Si2 C17 C16 177.1(5) yes
Si2 C18 H181 110.6 no
Si2 C18 H182 108.2 no
H181 C18 H182 107.4 no
Si2 C18 H183 111.0 no
H181 C18 H183 111.7 no
H182 C18 H183 107.8 no
Si2 C19 H191 107.6 no
Si2 C19 H192 110.1 no
H191 C19 H192 112.0 no
Si2 C19 H193 107.5 no
H191 C19 H193 107.6 no
H192 C19 H193 111.9 no
Si2 C20 H201 110.2 no
Si2 C20 H202 109.6 no
H201 C20 H202 110.6 no
Si2 C20 H203 108.7 no
H201 C20 H203 109.2 no
H202 C20 H203 108.4 no
P1 C111 C112 123.1(5) yes
P1 C111 C116 117.8(4) yes
C112 C111 C116 119.0(5) yes
C111 C112 C113 119.9(7) yes
C111 C112 H1121 120.3 no
C113 C112 H1121 119.8 no
C112 C113 C114 119.6(7) yes
C112 C113 H1131 120.8 no
C114 C113 H1131 119.6 no
C113 C114 C115 121.5(6) yes
C113 C114 H1141 119.4 no
C115 C114 H1141 119.1 no
C114 C115 C116 118.4(8) yes
C114 C115 H1151 120.6 no
C116 C115 H1151 121.0 no
C111 C116 C115 121.6(7) yes
C111 C116 H1161 119.3 no
C115 C116 H1161 119.1 no
P1 C121 C122 122.4(3) yes
P1 C121 C126 119.6(4) yes
C122 C121 C126 117.9(4) yes
C121 C122 C123 120.8(5) yes
C121 C122 H1221 119.6 no
C123 C122 H1221 119.6 no
C122 C123 C124 120.3(5) yes
C122 C123 H1231 119.7 no
C124 C123 H1231 120.0 no
C123 C124 C125 120.2(5) yes
C123 C124 H1241 120.0 no
C125 C124 H1241 119.8 no
C124 C125 C126 120.1(5) yes
C124 C125 H1251 120.1 no
C126 C125 H1251 119.8 no
C125 C126 C121 120.6(5) yes
C125 C126 H1261 119.6 no
C121 C126 H1261 119.7 no
P1 C131 C132 124.1(3) yes
P1 C131 C136 117.6(3) yes
C132 C131 C136 118.2(4) yes
C131 C132 C133 120.7(4) yes
C131 C132 H1321 119.7 no
C133 C132 H1321 119.7 no
C132 C133 C134 120.2(4) yes
C132 C133 H1331 119.8 no
C134 C133 H1331 120.0 no
C133 C134 C135 120.0(4) yes
C133 C134 H1341 120.0 no
C135 C134 H1341 120.0 no
C134 C135 C136 120.1(4) yes
C134 C135 H1351 119.9 no
C136 C135 H1351 119.9 no
C131 C136 C135 120.8(4) yes
C131 C136 H1361 119.6 no
C135 C136 H1361 119.7 no
P2 C211 C212 119.6(4) yes
P2 C211 C216 120.7(4) yes
C212 C211 C216 119.3(5) yes
C211 C212 C213 118.3(6) yes
C211 C212 H2121 120.8 no
C213 C212 H2121 120.9 no
C212 C213 C214 121.5(7) yes
C212 C213 H2131 119.6 no
C214 C213 H2131 119.0 no
C213 C214 C215 121.0(6) yes
C213 C214 H2141 119.6 no
C215 C214 H2141 119.4 no
C214 C215 C216 117.3(6) yes
C214 C215 H2151 121.2 no
C216 C215 H2151 121.4 no
C215 C216 C211 122.4(6) yes
C215 C216 H2161 118.8 no
C211 C216 H2161 118.8 no
P2 C221 C222 122.8(3) yes
P2 C221 C226 118.7(3) yes
C222 C221 C226 118.5(4) yes
C221 C222 C223 119.6(4) yes
C221 C222 H2221 120.2 no
C223 C222 H2221 120.1 no
C222 C223 C224 120.9(5) yes
C222 C223 H2231 119.5 no
C224 C223 H2231 119.5 no
C223 C224 C225 120.5(4) yes
C223 C224 H2241 120.2 no
C225 C224 H2241 119.3 no
C224 C225 C226 119.4(5) yes
C224 C225 H2251 120.3 no
C226 C225 H2251 120.3 no
C221 C226 C225 120.9(5) yes
C221 C226 H2261 119.6 no
C225 C226 H2261 119.4 no
P2 C231 C232 115.8(3) yes
P2 C231 C236 125.2(4) yes
C232 C231 C236 118.9(4) yes
C231 C232 C233 120.5(4) yes
C231 C232 H2321 119.7 no
C233 C232 H2321 119.8 no
C232 C233 C234 119.8(5) yes
C232 C233 H2331 120.1 no
C234 C233 H2331 120.1 no
C233 C234 C235 120.1(5) yes
C233 C234 H2341 119.6 no
C235 C234 H2341 120.2 no
C234 C235 C236 120.5(5) yes
C234 C235 H2351 119.7 no
C236 C235 H2351 119.9 no
C235 C236 C231 120.1(5) yes
C235 C236 H2361 119.9 no
C231 C236 H2361 120.0 no

loop_
_geom_bond_atom_site_label_1
_geom_bond_atom_site_label_2
_geom_bond_distance
_geom_bond_publ_flag
N1 C1 1.336(5) yes
N1 C2 1.461(8) yes
N1 C3 1.462(8) yes
O1 C4 1.173(5) yes
P1 Ru1 2.3723(13) yes
P1 C111 1.841(4) yes
P1 C121 1.832(4) yes
P1 C131 1.840(4) yes
P2 Ru1 2.3732(13) yes
P2 C211 1.833(5) yes
P2 C221 1.844(4) yes
P2 C231 1.836(4) yes
Ru1 S1 2.5042(13) yes
Ru1 S2 2.4761(12) yes
Ru1 C4 1.829(4) yes
Ru1 C15 2.104(4) yes
S1 C1 1.708(4) yes
S2 C1 1.706(4) yes
Si1 C11 1.865(7) yes
Si1 C12 1.870(6) yes
Si1 C13 1.861(7) yes
Si1 C14 1.870(4) yes
Si2 C17 1.802(6) yes
Si2 C18 1.800(12) yes
Si2 C19 2.075(17) yes
Si2 C20 1.676(12) yes
C2 H21 0.947 no
C2 H22 0.954 no
C2 H23 0.952 no
C3 H31 0.950 no
C3 H32 0.947 no
C3 H33 0.954 no
C11 H111 0.951 no
C11 H112 0.954 no
C11 H113 0.945 no
C12 H121 0.951 no
C12 H122 0.949 no
C12 H123 0.951 no
C13 H131 0.958 no
C13 H132 0.948 no
C13 H133 0.946 no
C14 C15 1.350(6) yes
C14 H141 0.951 no
C15 C16 1.430(6) yes
C16 C17 1.207(7) yes
C18 H181 0.940 no
C18 H182 0.985 no
C18 H183 0.935 no
C19 H191 0.960 no
C19 H192 0.911 no
C19 H193 0.962 no
C20 H201 0.938 no
C20 H202 0.948 no
C20 H203 0.964 no
C111 C112 1.365(8) yes
C111 C116 1.402(8) yes
C112 C113 1.410(9) yes
C112 H1121 0.953 no
C113 C114 1.375(13) yes
C113 H1131 0.941 no
C114 C115 1.373(13) yes
C114 H1141 0.952 no
C115 C116 1.381(8) yes
C115 H1151 0.945 no
C116 H1161 0.952 no
C121 C122 1.403(7) yes
C121 C126 1.394(6) yes
C122 C123 1.382(7) yes
C122 H1221 0.951 no
C123 C124 1.390(9) yes
C123 H1231 0.948 no
C124 C125 1.357(9) yes
C124 H1241 0.949 no
C125 C126 1.410(7) yes
C125 H1251 0.952 no
C126 H1261 0.950 no
C131 C132 1.390(6) yes
C131 C136 1.393(6) yes
C132 C133 1.391(6) yes
C132 H1321 0.950 no
C133 C134 1.369(7) yes
C133 H1331 0.948 no
C134 C135 1.379(7) yes
C134 H1341 0.951 no
C135 C136 1.385(6) yes
C135 H1351 0.949 no
C136 H1361 0.950 no
C211 C212 1.408(7) yes
C211 C216 1.384(8) yes
C212 C213 1.408(9) yes
C212 H2121 0.948 no
C213 C214 1.353(12) yes
C213 H2131 0.947 no
C214 C215 1.420(12) yes
C214 H2141 0.951 no
C215 C216 1.390(8) yes
C215 H2151 0.948 no
C216 H2161 0.951 no
C221 C222 1.398(6) yes
C221 C226 1.401(6) yes
C222 C223 1.397(6) yes
C222 H2221 0.950 no
C223 C224 1.361(8) yes
C223 H2231 0.950 no
C224 C225 1.384(8) yes
C224 H2241 0.950 no
C225 C226 1.388(6) yes
C225 H2251 0.949 no
C226 H2261 0.949 no
C231 C232 1.403(6) yes
C231 C236 1.384(6) yes
C232 C233 1.397(6) yes
C232 H2321 0.950 no
C233 C234 1.386(8) yes
C233 H2331 0.948 no
C234 C235 1.373(9) yes
C234 H2341 0.952 no
C235 C236 1.405(7) yes
C235 H2351 0.949 no
C236 H2361 0.947 no

loop_
_geom_hbond_atom_site_label_D
_geom_hbond_atom_site_label_H
_geom_hbond_atom_site_label_A
_geom_hbond_angle_DHA
_geom_hbond_distance_DH
_geom_hbond_distance_HA
_geom_hbond_distance_DA
_geom_hbond_publ_flag
C132 H1321 C116 131.00 0.950 2.499 3.208(9) yes
C236 H2361 C212 129.00 0.947 2.540 3.222(9) yes

loop_
_platon_squeeze_void_nr
_platon_squeeze_void_average_x
_platon_squeeze_void_average_y
_platon_squeeze_void_average_z
_platon_squeeze_void_volume
_platon_squeeze_void_count_electrons
_platon_squeeze_void_content
1 -0.082 0.415 0.242 159 17 ' '
2 0.082 0.585 0.757 158 17 ' '
3 0.167 0.200 0.452 7 1 ' '
4 0.500 1.000 0.500 41 4 ' '
5 0.833 0.800 0.548 7 1 ' '
